data_7217288
loop_
_publ_author_name
'S\"ohner, T.'
'Braun, F.'
'Over, L. C.'
'Mehlhose, S.'
'Rominger, F.'
'Straub, B. F.'

_publ_section_title
;
 Halogen-free water-stable aluminates as replacement for persistent
 fluorinated weakly-coordinating anions
;
_journal_issue 11
_journal_name_full 'Green Chem.'
_journal_page_first 4696
_journal_paper_doi 10.1039/C4GC00928B
_journal_volume 16
_journal_year 2014
_chemical_formula_sum 'C34 H54 O2'
_chemical_formula_weight 494.77
_chemical_name_common 'Aletpat Bisphenol'
_chemical_name_systematic
;
 ?
;
_space_group_crystal_system tetragonal
_space_group_IT_number 88
_space_group_name_Hall '-I 4ad'
_space_group_name_H-M_alt 'I 41/a'
_symmetry_space_group_name_Hall '-I 4ad'
_symmetry_space_group_name_H-M 'I 41/a :2'
_atom_sites_solution_hydrogens mixed
_atom_sites_solution_primary direct
_audit_creation_method SHELXL-2013
_cell_angle_alpha 90
_cell_angle_beta 90
_cell_angle_gamma 90
_cell_formula_units_Z 8
_cell_length_a 23.87(2)
_cell_length_b 23.87(2)
_cell_length_c 10.781(9)
_cell_measurement_reflns_used 485
_cell_measurement_temperature 200(2)
_cell_measurement_theta_max 23.02
_cell_measurement_theta_min 2.41
_cell_volume 6143(9)
_computing_cell_refinement 'Bruker SAINT'
_computing_data_collection 'Bruker APEX2'
_computing_data_reduction 'Bruker SAINT'
_computing_molecular_graphics 'Bruker SHELXTL'
_computing_publication_material 'Bruker SHELXTL'
_computing_structure_refinement 'SHELXL-2013 (Sheldrick, 2013)'
_computing_structure_solution 'SHELXS-97 (Sheldrick 2008)'
_diffrn_ambient_temperature 200(2)
_diffrn_measured_fraction_theta_full 0.598
_diffrn_measured_fraction_theta_max 0.998
_diffrn_measurement_device_type 'Bruker APEX'
_diffrn_measurement_method '\f and \w scans'
_diffrn_radiation_type MoK\a
_diffrn_radiation_wavelength 0.71073
_diffrn_reflns_av_R_equivalents 0.1496
_diffrn_reflns_av_unetI/netI 0.1119
_diffrn_reflns_Laue_measured_fraction_full 0.598
_diffrn_reflns_Laue_measured_fraction_max 0.998
_diffrn_reflns_limit_h_max 24
_diffrn_reflns_limit_h_min -24
_diffrn_reflns_limit_k_max 21
_diffrn_reflns_limit_k_min -24
_diffrn_reflns_limit_l_max 10
_diffrn_reflns_limit_l_min -10
_diffrn_reflns_number 8214
_diffrn_reflns_point_group_measured_fraction_full 0.598
_diffrn_reflns_point_group_measured_fraction_max 0.998
_diffrn_reflns_theta_full 25.242
_diffrn_reflns_theta_max 21.106
_diffrn_reflns_theta_min 1.706
_diffrn_source 'sealed tube'
_exptl_absorpt_coefficient_mu 0.064
_exptl_absorpt_correction_T_max 0.9563
_exptl_absorpt_correction_T_min 0.6893
_exptl_absorpt_correction_type multi-scan
_exptl_absorpt_process_details
;
Sheldrick, G. M. (2008). <i>SADABS</i>. University of G\"ottingen, Germany.
;
_exptl_crystal_colour colorless
_exptl_crystal_density_diffrn 1.070
_exptl_crystal_description needle
_exptl_crystal_F_000 2192
_exptl_crystal_size_max 0.470
_exptl_crystal_size_mid 0.090
_exptl_crystal_size_min 0.070
_refine_diff_density_max 0.210
_refine_diff_density_min -0.341
_refine_diff_density_rms 0.067
_refine_ls_extinction_method none
_refine_ls_goodness_of_fit_ref 1.089
_refine_ls_hydrogen_treatment mixed
_refine_ls_matrix_type full
_refine_ls_number_parameters 180
_refine_ls_number_reflns 1666
_refine_ls_number_restraints 214
_refine_ls_restrained_S_all 1.045
_refine_ls_R_factor_all 0.1811
_refine_ls_R_factor_gt 0.1123
_refine_ls_shift/su_max 0.000
_refine_ls_shift/su_mean 0.000
_refine_ls_structure_factor_coef Fsqd
_refine_ls_weighting_details 'w=1/[\s^2^(Fo^2^)+(0.1357P)^2^+24.0214P] where P=(Fo^2^+2Fc^2^)/3'
_refine_ls_weighting_scheme calc
_refine_ls_wR_factor_gt 0.2622
_refine_ls_wR_factor_ref 0.3016
_reflns_Friedel_coverage 0.000
_reflns_number_gt 947
_reflns_number_total 1666
_reflns_threshold_expression 'I > 2\s(I)'
_cod_data_source_file c4gc00928b2.cif
_cod_data_source_block tis29
_cod_depositor_comments 'Adding full bibliography for 7217280--7217291.cif.'
_cod_original_cell_volume 6144(12)
_cod_database_code 7217288
_shelx_space_group_comment
;
The symmetry employed for this shelxl refinement is uniquely defined
by the following loop, which should always be used as a source of
symmetry information in preference to the above space-group names.
They are only intended as comments.
;
_shelx_estimated_absorpt_t_min 0.971
_shelx_estimated_absorpt_t_max 0.996
_shelxl_version_number 2013-3

loop_
_space_group_symop_operation_xyz
'x, y, z'
'-x+1/2, -y, z+1/2'
'-y+3/4, x+1/4, z+1/4'
'y+3/4, -x+3/4, z+3/4'
'x+1/2, y+1/2, z+1/2'
'-x+1, -y+1/2, z+1'
'-y+5/4, x+3/4, z+3/4'
'y+5/4, -x+5/4, z+5/4'
'-x, -y, -z'
'x-1/2, y, -z-1/2'
'y-3/4, -x-1/4, -z-1/4'
'-y-3/4, x-3/4, -z-3/4'
'-x+1/2, -y+1/2, -z+1/2'
'x, y+1/2, -z'
'y-1/4, -x+1/4, -z+1/4'
'-y-1/4, x-1/4, -z-1/4'

loop_
_atom_site_label
_atom_site_type_symbol
_atom_site_fract_x
_atom_site_fract_y
_atom_site_fract_z
_atom_site_U_iso_or_equiv
_atom_site_adp_type
_atom_site_occupancy
_atom_site_site_symmetry_order
_atom_site_calc_flag
_atom_site_refinement_flags_posn
_atom_site_refinement_flags_adp
_atom_site_refinement_flags_occupancy
_atom_site_disorder_assembly
_atom_site_disorder_group
O2 O 0.4404(2) 0.2994(3) 0.4078(4) 0.0345(15) Uani 1 1 d . U . . .
H2 H 0.431(3) 0.257(4) 0.396(8) 0.06(3) Uiso 1 1 d . . . . .
C10 C 0.4697(3) 0.2427(3) 0.6327(7) 0.033(2) Uani 1 1 d . U . . .
H10A H 0.4608 0.2210 0.7084 0.040 Uiso 1 1 calc R U . . .
H10B H 0.4613 0.2188 0.5599 0.040 Uiso 1 1 calc R U . . .
C11 C 0.4332(3) 0.2947(3) 0.6283(6) 0.033(2) Uani 1 1 d . U . . .
C12 C 0.4195(3) 0.3218(3) 0.5200(6) 0.028(2) Uani 1 1 d . U . . .
C13 C 0.3884(3) 0.3693(3) 0.5151(6) 0.0239(18) Uani 1 1 d . U . . .
C14 C 0.3690(3) 0.3900(3) 0.6267(6) 0.031(2) Uani 1 1 d . U . . .
H14 H 0.3467 0.4229 0.6262 0.037 Uiso 1 1 calc R U . . .
C15 C 0.3806(3) 0.3646(4) 0.7396(7) 0.034(2) Uani 1 1 d . U . . .
C16 C 0.4122(3) 0.3173(3) 0.7363(7) 0.037(2) Uani 1 1 d . U . . .
H16 H 0.4202 0.2988 0.8124 0.044 Uiso 1 1 calc R U . . .
C17 C 0.3728(3) 0.3984(3) 0.3928(6) 0.0271(18) Uani 1 1 d D U . . .
C171 C 0.3409(4) 0.3582(3) 0.3112(7) 0.045(2) Uani 1 1 d D U . . .
H17A H 0.3640 0.3251 0.2949 0.067 Uiso 1 1 calc R U . . .
H17B H 0.3316 0.3766 0.2325 0.067 Uiso 1 1 calc R U . . .
H17C H 0.3063 0.3467 0.3531 0.067 Uiso 1 1 calc R U . . .
C172 C 0.3348(3) 0.4482(3) 0.4137(7) 0.036(2) Uani 1 1 d D U . . .
H17D H 0.3540 0.4758 0.4659 0.055 Uiso 1 1 calc R U . . .
H17E H 0.3004 0.4358 0.4550 0.055 Uiso 1 1 calc R U . . .
H17F H 0.3254 0.4653 0.3337 0.055 Uiso 1 1 calc R U . . .
C173 C 0.4245(3) 0.4182(3) 0.3236(7) 0.038(2) Uani 1 1 d D U . . .
H17G H 0.4461 0.3849 0.2971 0.045 Uiso 1 1 calc R U . . .
H17H H 0.4123 0.4381 0.2477 0.045 Uiso 1 1 calc R U . . .
C174 C 0.4629(4) 0.4562(4) 0.3956(9) 0.058(3) Uani 1 1 d D U . . .
H17I H 0.4950 0.4664 0.3439 0.087 Uiso 1 1 calc R U . . .
H17J H 0.4760 0.4367 0.4702 0.087 Uiso 1 1 calc R U . . .
H17K H 0.4425 0.4901 0.4197 0.087 Uiso 1 1 calc R U . . .
C19 C 0.3585(3) 0.3880(3) 0.8621(6) 0.042(2) Uani 1 1 d D U . . .
C191 C 0.3330(5) 0.3399(4) 0.9370(9) 0.066(4) Uani 0.894(13) 1 d D U P A 1
H19A H 0.3010 0.3243 0.8917 0.099 Uiso 0.894(13) 1 calc R U P A 1
H19B H 0.3204 0.3540 1.0176 0.099 Uiso 0.894(13) 1 calc R U P A 1
H19C H 0.3612 0.3107 0.9496 0.099 Uiso 0.894(13) 1 calc R U P A 1
C192 C 0.3131(4) 0.4307(4) 0.8441(8) 0.048(3) Uani 0.894(13) 1 d D U P A 1
H19D H 0.2829 0.4146 0.7941 0.072 Uiso 0.894(13) 1 calc R U P A 1
H19E H 0.3286 0.4635 0.8015 0.072 Uiso 0.894(13) 1 calc R U P A 1
H19F H 0.2983 0.4421 0.9251 0.072 Uiso 0.894(13) 1 calc R U P A 1
C193 C 0.4067(4) 0.4109(5) 0.9349(9) 0.062(3) Uani 0.894(13) 1 d D U P A 1
H19G H 0.4341 0.3804 0.9488 0.075 Uiso 0.894(13) 1 calc R U P A 1
H19H H 0.3928 0.4230 1.0171 0.075 Uiso 0.894(13) 1 calc R U P A 1
C194 C 0.4371(5) 0.4602(5) 0.8739(10) 0.101(4) Uani 1 1 d D U . . .
H19I H 0.4681 0.4723 0.9271 0.151 Uiso 0.894(13) 1 calc R U P A 1
H19J H 0.4108 0.4913 0.8625 0.151 Uiso 0.894(13) 1 calc R U P A 1
H19K H 0.4519 0.4486 0.7931 0.151 Uiso 0.894(13) 1 calc R U P A 1
H19T H 0.4445 0.4735 0.9584 0.151 Uiso 0.106(13) 1 calc R U P A 2
H19U H 0.4491 0.4888 0.8142 0.151 Uiso 0.106(13) 1 calc R U P A 2
H19V H 0.4580 0.4255 0.8592 0.151 Uiso 0.106(13) 1 calc R U P A 2
C195 C 0.383(3) 0.362(3) 0.977(5) 0.07(3) Uiso 0.106(13) 1 d D . P A 2
H19L H 0.4234 0.3702 0.9804 0.105 Uiso 0.106(13) 1 calc R U P A 2
H19M H 0.3772 0.3217 0.9759 0.105 Uiso 0.106(13) 1 calc R U P A 2
H19N H 0.3648 0.3783 1.0506 0.105 Uiso 0.106(13) 1 calc R U P A 2
C196 C 0.2955(8) 0.384(2) 0.865(8) 0.07(3) Uiso 0.106(13) 1 d D . P A 2
H19O H 0.2818 0.3997 0.9441 0.101 Uiso 0.106(13) 1 calc R U P A 2
H19P H 0.2840 0.3451 0.8581 0.101 Uiso 0.106(13) 1 calc R U P A 2
H19Q H 0.2798 0.4059 0.7964 0.101 Uiso 0.106(13) 1 calc R U P A 2
C197 C 0.3748(11) 0.4492(9) 0.858(8) 0.07(3) Uiso 0.106(13) 1 d D . P A 2
H19R H 0.3544 0.4692 0.9249 0.088 Uiso 0.106(13) 1 calc R U P A 2
H19S H 0.3626 0.4652 0.7781 0.088 Uiso 0.106(13) 1 calc R U P A 2

loop_
_atom_site_aniso_label
_atom_site_aniso_U_11
_atom_site_aniso_U_22
_atom_site_aniso_U_33
_atom_site_aniso_U_23
_atom_site_aniso_U_13
_atom_site_aniso_U_12
O2 0.053(4) 0.042(4) 0.009(3) -0.003(2) 0.006(2) 0.007(3)
C10 0.048(5) 0.042(4) 0.009(4) 0.000(3) 0.002(3) 0.006(4)
C11 0.047(5) 0.038(4) 0.014(3) 0.001(3) 0.002(3) 0.010(3)
C12 0.042(5) 0.035(4) 0.007(3) -0.001(3) 0.006(3) 0.007(3)
C13 0.032(4) 0.028(4) 0.012(3) -0.001(3) -0.002(3) 0.000(3)
C14 0.041(5) 0.036(4) 0.014(3) -0.004(3) 0.000(3) 0.012(4)
C15 0.046(5) 0.044(4) 0.012(3) -0.004(3) 0.002(3) 0.012(4)
C16 0.056(5) 0.046(5) 0.008(4) -0.001(3) 0.000(3) 0.012(4)
C17 0.033(4) 0.035(4) 0.013(3) 0.001(3) -0.008(3) -0.004(3)
C171 0.058(6) 0.051(5) 0.024(5) 0.001(4) -0.015(4) -0.007(4)
C172 0.044(5) 0.048(5) 0.017(4) 0.006(3) -0.001(4) 0.006(4)
C173 0.044(4) 0.042(5) 0.028(4) 0.007(4) 0.005(3) 0.001(4)
C174 0.049(5) 0.061(6) 0.063(6) 0.001(5) -0.002(5) -0.010(4)
C19 0.059(5) 0.059(5) 0.008(4) -0.011(3) 0.006(3) 0.016(4)
C191 0.100(9) 0.073(7) 0.024(6) -0.007(4) 0.019(5) 0.005(6)
C192 0.058(6) 0.069(7) 0.016(5) -0.014(4) 0.008(4) 0.020(5)
C193 0.064(6) 0.085(8) 0.038(6) -0.029(5) -0.004(4) 0.015(5)
C194 0.117(10) 0.114(9) 0.071(8) -0.039(7) 0.013(7) -0.030(7)

loop_
_atom_type_symbol
_atom_type_description
_atom_type_scat_dispersion_real
_atom_type_scat_dispersion_imag
_atom_type_scat_source
C C 0.0033 0.0016 'International Tables Vol C Tables 4.2.6.8 and 6.1.1.4'
H H 0.0000 0.0000 'International Tables Vol C Tables 4.2.6.8 and 6.1.1.4'
O O 0.0106 0.0060 'International Tables Vol C Tables 4.2.6.8 and 6.1.1.4'

loop_
_geom_angle_atom_site_label_1
_geom_angle_atom_site_label_2
_geom_angle_atom_site_label_3
_geom_angle
_geom_angle_site_symmetry_1
C12 O2 H2 113(5) .
C10 C10 C11 111.6(8) 6_554
C10 C10 H10A 109.3 6_554
C11 C10 H10A 109.3 .
C10 C10 H10B 109.3 6_554
C11 C10 H10B 109.3 .
H10A C10 H10B 108.0 .
C12 C11 C16 116.6(7) .
C12 C11 C10 123.2(6) .
C16 C11 C10 120.1(7) .
C13 C12 C11 123.8(7) .
C13 C12 O2 118.4(6) .
C11 C12 O2 117.8(6) .
C12 C13 C14 116.7(7) .
C12 C13 C17 123.0(6) .
C14 C13 C17 120.3(7) .
C13 C14 C15 122.8(7) .
C13 C14 H14 118.6 .
C15 C14 H14 118.6 .
C16 C15 C14 116.8(7) .
C16 C15 C19 121.2(7) .
C14 C15 C19 122.0(7) .
C15 C16 C11 123.3(7) .
C15 C16 H16 118.4 .
C11 C16 H16 118.4 .
C171 C17 C172 106.6(6) .
C171 C17 C173 108.7(6) .
C172 C17 C173 108.5(6) .
C171 C17 C13 109.6(6) .
C172 C17 C13 111.9(6) .
C173 C17 C13 111.4(6) .
C17 C171 H17A 109.5 .
C17 C171 H17B 109.5 .
H17A C171 H17B 109.5 .
C17 C171 H17C 109.5 .
H17A C171 H17C 109.5 .
H17B C171 H17C 109.5 .
C17 C172 H17D 109.5 .
C17 C172 H17E 109.5 .
H17D C172 H17E 109.5 .
C17 C172 H17F 109.5 .
H17D C172 H17F 109.5 .
H17E C172 H17F 109.5 .
C174 C173 C17 115.4(7) .
C174 C173 H17G 108.4 .
C17 C173 H17G 108.4 .
C174 C173 H17H 108.4 .
C17 C173 H17H 108.4 .
H17G C173 H17H 107.5 .
C173 C174 H17I 109.5 .
C173 C174 H17J 109.5 .
H17I C174 H17J 109.5 .
C173 C174 H17K 109.5 .
H17I C174 H17K 109.5 .
H17J C174 H17K 109.5 .
C193 C19 C192 111.9(7) .
C195 C19 C196 110(2) .
C195 C19 C197 108(2) .
C196 C19 C197 108(2) .
C193 C19 C15 108.7(7) .
C192 C19 C15 112.7(6) .
C195 C19 C15 115(3) .
C196 C19 C15 110(3) .
C197 C19 C15 104(3) .
C193 C19 C191 107.7(8) .
C192 C19 C191 107.0(7) .
C15 C19 C191 108.7(7) .
C19 C191 H19A 109.5 .
C19 C191 H19B 109.5 .
H19A C191 H19B 109.5 .
C19 C191 H19C 109.5 .
H19A C191 H19C 109.5 .
H19B C191 H19C 109.5 .
C19 C192 H19D 109.5 .
C19 C192 H19E 109.5 .
H19D C192 H19E 109.5 .
C19 C192 H19F 109.5 .
H19D C192 H19F 109.5 .
H19E C192 H19F 109.5 .
C19 C193 C194 114.9(9) .
C19 C193 H19G 108.6 .
C194 C193 H19G 108.6 .
C19 C193 H19H 108.6 .
C194 C193 H19H 108.6 .
H19G C193 H19H 107.5 .
C193 C194 H19I 109.5 .
C193 C194 H19J 109.5 .
H19I C194 H19J 109.5 .
C193 C194 H19K 109.5 .
H19I C194 H19K 109.5 .
H19J C194 H19K 109.5 .
C197 C194 H19T 109.5 .
C197 C194 H19U 109.5 .
H19T C194 H19U 109.5 .
C197 C194 H19V 109.5 .
H19T C194 H19V 109.5 .
H19U C194 H19V 109.5 .
C19 C195 H19L 109.5 .
C19 C195 H19M 109.5 .
H19L C195 H19M 109.5 .
C19 C195 H19N 109.5 .
H19L C195 H19N 109.5 .
H19M C195 H19N 109.5 .
C19 C196 H19O 109.5 .
C19 C196 H19P 109.5 .
H19O C196 H19P 109.5 .
C19 C196 H19Q 109.5 .
H19O C196 H19Q 109.5 .
H19P C196 H19Q 109.5 .
C19 C197 C194 114.7(16) .
C19 C197 H19R 108.6 .
C194 C197 H19R 108.6 .
C19 C197 H19S 108.6 .
C194 C197 H19S 108.6 .
H19R C197 H19S 107.6 .

loop_
_geom_bond_atom_site_label_1
_geom_bond_atom_site_label_2
_geom_bond_distance
_geom_bond_site_symmetry_2
O2 C12 1.413(8) .
O2 H2 1.05(9) .
C10 C10 1.489(14) 6_554
C10 C11 1.516(10) .
C10 H10A 0.9900 .
C10 H10B 0.9900 .
C11 C12 1.374(10) .
C11 C16 1.378(10) .
C12 C13 1.357(10) .
C13 C14 1.380(10) .
C13 C17 1.537(10) .
C14 C15 1.387(10) .
C14 H14 0.9500 .
C15 C16 1.359(11) .
C15 C19 1.527(10) .
C16 H16 0.9500 .
C17 C171 1.509(9) .
C17 C172 1.512(9) .
C17 C173 1.519(9) .
C171 H17A 0.9800 .
C171 H17B 0.9800 .
C171 H17C 0.9800 .
C172 H17D 0.9800 .
C172 H17E 0.9800 .
C172 H17F 0.9800 .
C173 C174 1.504(10) .
C173 H17G 0.9900 .
C173 H17H 0.9900 .
C174 H17I 0.9800 .
C174 H17J 0.9800 .
C174 H17K 0.9800 .
C19 C193 1.498(10) .
C19 C192 1.501(9) .
C19 C195 1.505(16) .
C19 C196 1.505(16) .
C19 C197 1.514(16) .
C19 C191 1.528(10) .
C191 H19A 0.9800 .
C191 H19B 0.9800 .
C191 H19C 0.9800 .
C192 H19D 0.9800 .
C192 H19E 0.9800 .
C192 H19F 0.9800 .
C193 C194 1.532(13) .
C193 H19G 0.9900 .
C193 H19H 0.9900 .
C194 C197 1.52(2) .
C194 H19I 0.9800 .
C194 H19J 0.9800 .
C194 H19K 0.9800 .
C194 H19T 0.9800 .
C194 H19U 0.9800 .
C194 H19V 0.9800 .
C195 H19L 0.9800 .
C195 H19M 0.9800 .
C195 H19N 0.9800 .
C196 H19O 0.9800 .
C196 H19P 0.9800 .
C196 H19Q 0.9800 .
C197 H19R 0.9900 .
C197 H19S 0.9900 .

loop_
_geom_torsion_atom_site_label_1
_geom_torsion_atom_site_label_2
_geom_torsion_atom_site_label_3
_geom_torsion_atom_site_label_4
_geom_torsion
_geom_torsion_site_symmetry_1
C10 C10 C11 C12 84.0(8) 6_554
C10 C10 C11 C16 -95.5(7) 6_554
C16 C11 C12 C13 1.8(13) .
C10 C11 C12 C13 -177.8(7) .
C16 C11 C12 O2 -179.9(8) .
C10 C11 C12 O2 0.6(12) .
C11 C12 C13 C14 -1.4(12) .
O2 C12 C13 C14 -179.7(7) .
C11 C12 C13 C17 -179.0(7) .
O2 C12 C13 C17 2.7(11) .
C12 C13 C14 C15 0.7(12) .
C17 C13 C14 C15 178.4(7) .
C13 C14 C15 C16 -0.5(12) .
C13 C14 C15 C19 -179.7(8) .
C14 C15 C16 C11 1.0(13) .
C19 C15 C16 C11 -179.9(8) .
C12 C11 C16 C15 -1.5(13) .
C10 C11 C16 C15 178.0(8) .
C12 C13 C17 C171 58.3(10) .
C14 C13 C17 C171 -119.3(8) .
C12 C13 C17 C172 176.2(7) .
C14 C13 C17 C172 -1.3(10) .
C12 C13 C17 C173 -62.1(9) .
C14 C13 C17 C173 120.4(8) .
C171 C17 C173 C174 -176.5(7) .
C172 C17 C173 C174 68.0(9) .
C13 C17 C173 C174 -55.7(9) .
C16 C15 C19 C193 70.1(10) .
C14 C15 C19 C193 -110.8(9) .
C16 C15 C19 C192 -165.2(8) .
C14 C15 C19 C192 13.9(12) .
C16 C15 C19 C195 12(3) .
C14 C15 C19 C195 -169(3) .
C16 C15 C19 C196 -114(2) .
C14 C15 C19 C196 65(2) .
C16 C15 C19 C197 130.1(15) .
C14 C15 C19 C197 -50.8(16) .
C16 C15 C19 C191 -46.8(11) .
C14 C15 C19 C191 132.4(9) .
C192 C19 C193 C194 -62.1(11) .
C195 C19 C193 C194 172(4) .
C196 C19 C193 C194 -111(4) .
C197 C19 C193 C194 -32(4) .
C15 C19 C193 C194 63.1(11) .
C191 C19 C193 C194 -179.3(9) .
C19 C193 C194 C197 32(4) .
C193 C19 C197 C194 32(3) .
C192 C19 C197 C194 180(7) .
C195 C19 C197 C194 52(7) .
C196 C19 C197 C194 171(6) .
C15 C19 C197 C194 -71(6) .
C191 C19 C197 C194 103(5) .
C193 C194 C197 C19 -32(3) .
